data_7043631
loop_
_publ_author_name
'Wieczorek, Anna'
'B\/lau\.z, Andrzej'
'Makal, Anna Maria'
'Rychlik, Blazej'
'Plazuk, Damian'

_publ_section_title
;
 Synthesis and evaluation of biological properties of
 ferrocenyl-podophyllotoxin conjugates
;
_journal_name_full 'Dalton Trans.'
_journal_paper_doi 10.1039/C7DT02107K
_journal_year 2017
_chemical_absolute_configuration ad
_chemical_formula_moiety 'C34 H31 Fe N3 O7, C H2 Cl2'
_chemical_formula_sum 'C35 H33 Cl2 Fe N3 O7'
_chemical_formula_weight 734.39
_chemical_name_systematic
;
 ?
;
_space_group_crystal_system triclinic
_space_group_IT_number 1
_space_group_name_Hall 'P 1'
_space_group_name_H-M_alt 'P 1'
_symmetry_space_group_name_Hall 'P 1'
_symmetry_space_group_name_H-M 'P 1'
_atom_sites_solution_hydrogens geom
_audit_creation_date 2016-11-21
_audit_creation_method
;
Olex2 1.2
(compiled Nov  7 2016 13:36:16 for OlexSys, GUI svn.r5261)
;
_audit_update_record
;
2017-05-29 deposited with the CCDC.
2017-07-14 downloaded from the CCDC.
;
_cell_angle_alpha 91.649(2)
_cell_angle_beta 92.198(2)
_cell_angle_gamma 111.501(3)
_cell_formula_units_Z 2
_cell_length_a 10.0847(5)
_cell_length_b 10.8676(6)
_cell_length_c 15.5684(8)
_cell_measurement_reflns_used 9006
_cell_measurement_temperature 89.9(2)
_cell_measurement_theta_max 29.97
_cell_measurement_theta_min 2.35
_cell_volume 1584.65(15)
_computing_cell_refinement 'APEX2 v2012.4-3 (Bruker AXS)'
_computing_data_collection 'APEX2 v2012.4-3 (Bruker AXS)'
_computing_data_reduction 'SAINT V8.18C (Bruker AXS Inc., 2011)'
_computing_molecular_graphics 'Olex2 (Dolomanov et al., 2009)'
_computing_publication_material 'Olex2 (Dolomanov et al., 2009)'
_computing_structure_refinement 'ShelXL (Sheldrick, 2015)'
_computing_structure_solution 'SHELXS-97 (Sheldrick, 2008)'
_diffrn_ambient_temperature 89.9(2)
_diffrn_detector 'Bruker APEX2 area detector'
_diffrn_detector_area_resol_mean 7.9
_diffrn_detector_type 'CCD area detector'
_diffrn_measured_fraction_theta_full 1.000
_diffrn_measured_fraction_theta_max 0.997
_diffrn_measurement_device 'four-circle diffractometer'
_diffrn_measurement_device_type 'Bruker APEX-II CCD'
_diffrn_measurement_method '\w and \f scans'
_diffrn_radiation_collimation 'focusing mirrors'
_diffrn_radiation_monochromator 'mirror optics'
_diffrn_radiation_probe x-ray
_diffrn_radiation_type MoK\a
_diffrn_radiation_wavelength 0.71073
_diffrn_reflns_av_R_equivalents 0.0360
_diffrn_reflns_av_unetI/netI 0.0320
_diffrn_reflns_Laue_measured_fraction_full 1.000
_diffrn_reflns_Laue_measured_fraction_max 0.997
_diffrn_reflns_limit_h_max 14
_diffrn_reflns_limit_h_min -14
_diffrn_reflns_limit_k_max 15
_diffrn_reflns_limit_k_min -15
_diffrn_reflns_limit_l_max 21
_diffrn_reflns_limit_l_min -21
_diffrn_reflns_number 94125
_diffrn_reflns_point_group_measured_fraction_full 1.000
_diffrn_reflns_point_group_measured_fraction_max 0.996
_diffrn_reflns_theta_full 25.242
_diffrn_reflns_theta_max 30.103
_diffrn_reflns_theta_min 2.016
_diffrn_source 'rotating anode X-ray tube'
_diffrn_source_type 'Bruker TXS'
_diffrn_standards_number 0
_exptl_absorpt_coefficient_mu 0.701
_exptl_absorpt_correction_T_max 1.0000
_exptl_absorpt_correction_T_min 0.9424
_exptl_absorpt_correction_type multi-scan
_exptl_absorpt_process_details 'SADABS V2008/1 (Bruker AXS Inc.)'
_exptl_crystal_colour 'clear yellow'
_exptl_crystal_colour_lustre clear
_exptl_crystal_colour_primary yellow
_exptl_crystal_density_diffrn 1.539
_exptl_crystal_description plate
_exptl_crystal_F_000 760
_exptl_crystal_recrystallization_method 'Re-crystallisation from solvent: CH2Cl2, n-pentane'
_exptl_crystal_size_max 0.3
_exptl_crystal_size_mid 0.1
_exptl_crystal_size_min 0.05
_refine_diff_density_max 0.447
_refine_diff_density_min -0.220
_refine_diff_density_rms 0.048
_refine_ls_abs_structure_details
;
 Flack x determined using 8467 quotients [(I+)-(I-)]/[(I+)+(I-)]
 (Parsons and Flack (2004), Acta Cryst. A60, s61).
;
_refine_ls_abs_structure_Flack 0.006(2)
_refine_ls_extinction_method none
_refine_ls_goodness_of_fit_ref 1.036
_refine_ls_hydrogen_treatment constr
_refine_ls_matrix_type full
_refine_ls_number_parameters 871
_refine_ls_number_reflns 18594
_refine_ls_number_restraints 3
_refine_ls_restrained_S_all 1.036
_refine_ls_R_factor_all 0.0272
_refine_ls_R_factor_gt 0.0249
_refine_ls_shift/su_max 0.001
_refine_ls_shift/su_mean 0.000
_refine_ls_structure_factor_coef Fsqd
_refine_ls_weighting_details
;
 w=1/[\s^2^(Fo^2^)+(0.0369P)^2^+0.0198P]
 where P=(Fo^2^+2Fc^2^)/3
;
_refine_ls_weighting_scheme calc
_refine_ls_wR_factor_gt 0.0614
_refine_ls_wR_factor_ref 0.0624
_reflns_Friedel_coverage 0.998
_reflns_Friedel_fraction_full 1.000
_reflns_Friedel_fraction_max 0.994
_reflns_number_gt 17703
_reflns_number_total 18594
_reflns_threshold_expression 'I > 2\s(I)'
_cod_data_source_file c7dt02107k2.cif
_cod_data_source_block 2013_05_24_am_dptox_0m
_cod_database_code 7043631
_shelxl_version_number 2013-2
_shelx_space_group_comment
;
The symmetry employed for this shelxl refinement is uniquely defined
by the following loop, which should always be used as a source of
symmetry information in preference to the above space-group names.
They are only intended as comments.
;
_olex2_refinement_description
;
1. Fixed Uiso
 At 1.2 times of:
  All C(H) groups, All C(H,H) groups
 At 1.5 times of:
  All C(H,H,H) groups
2.a Ternary CH refined with riding coordinates:
 C13(H13), C14(H14), C17(H17), C18(H18), C53(H53), C54(H54), C57(H57), C58(H58)
2.b Secondary CH2 refined with riding coordinates:
 C15(H15A,H15B), C22(H22A,H22B), C55(H55A,H55B), C62(H62A,H62B), C81(H81A,
 H81B), C82(H82A,H82B)
2.c Aromatic/amide H refined with riding coordinates:
 C2(H2), C3(H3), C4(H4), C5(H5), C6(H6), C7(H7), C8(H8), C9(H9), C10(H10),
 C12(H12), C20(H20), C24(H24), C27(H27), C31(H31), C42(H42), C43(H43), C44(H44),
  C45(H45), C46(H46), C47(H47), C48(H48), C49(H49), C50(H50), C52(H52),
 C60(H60), C64(H64), C67(H67), C71(H71)
2.d Idealised Me refined as rotating group:
 C32(H32A,H32B,H32C), C33(H33A,H33B,H33C), C34(H34A,H34B,H34C), C72(H72A,H72B,
 H72C), C73(H73A,H73B,H73C), C74(H74A,H74B,H74C)
;
_olex2_date_sample_completion 2013-05-30
_olex2_date_sample_data_collection 2013-05-24
_olex2_exptl_crystal_mounting_method oil
_olex2_submission_special_instructions 'No special instructions were received'

loop_
_space_group_symop_operation_xyz
'x, y, z'

loop_
_atom_site_label
_atom_site_type_symbol
_atom_site_fract_x
_atom_site_fract_y
_atom_site_fract_z
_atom_site_U_iso_or_equiv
_atom_site_adp_type
_atom_site_occupancy
_atom_site_site_symmetry_order
_atom_site_calc_flag
_atom_site_refinement_flags_posn
C1 C 0.4432(2) 0.76646(19) 0.55993(12) 0.0111(3) Uani 1 1 d .
C2 C 0.5489(2) 0.8732(2) 0.52032(13) 0.0140(4) Uani 1 1 d .
H2 H 0.6167 0.9501 0.5491 0.017 Uiso 1 1 calc R
C3 C 0.5342(2) 0.8431(2) 0.42968(14) 0.0177(4) Uani 1 1 d .
H3 H 0.5908 0.8965 0.3875 0.021 Uiso 1 1 calc R
C4 C 0.4205(3) 0.7201(2) 0.41379(14) 0.0185(4) Uani 1 1 d .
H4 H 0.3878 0.6766 0.3589 0.022 Uiso 1 1 calc R
C5 C 0.3635(2) 0.6726(2) 0.49358(13) 0.0149(4) Uani 1 1 d .
H5 H 0.2859 0.5922 0.5014 0.018 Uiso 1 1 calc R
C6 C 0.2531(2) 0.9590(2) 0.54021(14) 0.0163(4) Uani 1 1 d .
H6 H 0.2673 0.9831 0.6000 0.020 Uiso 1 1 calc R
C7 C 0.3321(2) 1.0345(2) 0.47308(15) 0.0174(4) Uani 1 1 d .
H7 H 0.4081 1.1181 0.4804 0.021 Uiso 1 1 calc R
C8 C 0.2781(2) 0.9636(2) 0.39372(14) 0.0164(4) Uani 1 1 d .
H8 H 0.3112 0.9916 0.3386 0.020 Uiso 1 1 calc R
C9 C 0.1654(2) 0.8433(2) 0.41076(13) 0.0164(4) Uani 1 1 d .
H9 H 0.1109 0.7764 0.3691 0.020 Uiso 1 1 calc R
C10 C 0.1488(2) 0.8407(2) 0.50128(14) 0.0164(4) Uani 1 1 d .
H10 H 0.0804 0.7725 0.5306 0.020 Uiso 1 1 calc R
C11 C 0.42241(19) 0.75499(18) 0.65227(12) 0.0092(3) Uani 1 1 d .
C12 C 0.4744(2) 0.85033(18) 0.71784(12) 0.0093(3) Uani 1 1 d .
H12 H 0.5291 0.9418 0.7133 0.011 Uiso 1 1 calc R
C13 C 0.4618(2) 0.83225(19) 0.88118(12) 0.0086(3) Uani 1 1 d .
H13 H 0.3769 0.7838 0.9146 0.010 Uiso 1 1 calc R
C14 C 0.5908(2) 0.80791(18) 0.92009(12) 0.0094(3) Uani 1 1 d .
H14 H 0.5954 0.8263 0.9837 0.011 Uiso 1 1 calc R
C15 C 0.6049(2) 0.67487(19) 0.90476(13) 0.0128(4) Uani 1 1 d .
H15A H 0.5527 0.6112 0.9473 0.015 Uiso 1 1 calc R
H15B H 0.5680 0.6374 0.8461 0.015 Uiso 1 1 calc R
C16 C 0.8324(2) 0.83561(19) 0.90182(12) 0.0114(4) Uani 1 1 d .
C17 C 0.7268(2) 0.90306(18) 0.88493(12) 0.0089(3) Uani 1 1 d .
H17 H 0.7101 0.9014 0.8211 0.011 Uiso 1 1 calc R
C18 C 0.75942(19) 1.04490(18) 0.91862(11) 0.0079(3) Uani 1 1 d .
H18 H 0.8350 1.1047 0.8830 0.009 Uiso 1 1 calc R
C19 C 0.6247(2) 1.07569(18) 0.90263(11) 0.0083(3) Uani 1 1 d .
C20 C 0.6429(2) 1.21102(18) 0.90565(12) 0.0092(3) Uani 1 1 d .
H20 H 0.7345 1.2781 0.9171 0.011 Uiso 1 1 calc R
C21 C 0.5246(2) 1.24238(18) 0.89160(12) 0.0099(3) Uani 1 1 d .
C22 C 0.3717(2) 1.3441(2) 0.86305(15) 0.0165(4) Uani 1 1 d .
H22A H 0.3334 1.3924 0.9040 0.020 Uiso 1 1 calc R
H22B H 0.3653 1.3765 0.8048 0.020 Uiso 1 1 calc R
C23 C 0.3894(2) 1.14600(19) 0.87647(12) 0.0093(3) Uani 1 1 d .
C24 C 0.3667(2) 1.01444(18) 0.87542(12) 0.0094(3) Uani 1 1 d .
H24 H 0.2735 0.9490 0.8666 0.011 Uiso 1 1 calc R
C25 C 0.4880(2) 0.97917(19) 0.88810(12) 0.0086(3) Uani 1 1 d .
C26 C 0.8153(2) 1.07113(18) 1.01218(12) 0.0085(3) Uani 1 1 d .
C27 C 0.7264(2) 1.07147(19) 1.07850(12) 0.0100(3) Uani 1 1 d .
H27 H 0.6281 1.0540 1.0662 0.012 Uiso 1 1 calc R
C28 C 0.7834(2) 1.09765(18) 1.16309(12) 0.0104(3) Uani 1 1 d .
C29 C 0.9271(2) 1.12238(19) 1.18191(12) 0.0105(3) Uani 1 1 d .
C30 C 1.0143(2) 1.11973(19) 1.11512(12) 0.0099(3) Uani 1 1 d .
C31 C 0.9594(2) 1.09668(19) 1.03032(12) 0.0098(3) Uani 1 1 d .
H31 H 1.0202 1.0984 0.9849 0.012 Uiso 1 1 calc R
C32 C 1.2461(2) 1.1450(2) 1.07191(14) 0.0167(4) Uani 1 1 d .
H32A H 1.2489 1.2139 1.0320 0.025 Uiso 1 1 calc GR
H32B H 1.2105 1.0585 1.0408 0.025 Uiso 1 1 calc GR
H32C H 1.3425 1.1627 1.0968 0.025 Uiso 1 1 calc GR
C33 C 0.9796(3) 1.0519(3) 1.31526(15) 0.0267(5) Uani 1 1 d .
H33A H 1.0284 1.0004 1.2865 0.040 Uiso 1 1 calc GR
H33B H 0.8800 0.9952 1.3225 0.040 Uiso 1 1 calc GR
H33C H 1.0273 1.0858 1.3718 0.040 Uiso 1 1 calc GR
C34 C 0.5648(2) 1.0966(3) 1.21657(15) 0.0246(5) Uani 1 1 d .
H34A H 0.5094 1.0142 1.1838 0.037 Uiso 1 1 calc GR
H34B H 0.5663 1.1723 1.1834 0.037 Uiso 1 1 calc GR
H34C H 0.5209 1.0991 1.2713 0.037 Uiso 1 1 calc GR
N1 N 0.34900(18) 0.63656(16) 0.68721(11) 0.0112(3) Uani 1 1 d .
N2 N 0.35370(17) 0.65481(16) 0.77159(11) 0.0112(3) Uani 1 1 d .
N3 N 0.43025(17) 0.78455(15) 0.79029(10) 0.0086(3) Uani 1 1 d .
O1 O 0.75885(16) 0.70551(14) 0.91533(10) 0.0149(3) Uani 1 1 d .
O2 O 0.95991(15) 0.87944(15) 0.90137(9) 0.0135(3) Uani 1 1 d .
O3 O 0.29133(15) 1.20479(14) 0.86359(10) 0.0133(3) Uani 1 1 d .
O4 O 0.51767(15) 1.36588(13) 0.88771(10) 0.0140(3) Uani 1 1 d .
O5 O 1.15372(15) 1.14489(16) 1.13907(9) 0.0152(3) Uani 1 1 d .
O6 O 0.98415(16) 1.15986(15) 1.26440(9) 0.0141(3) Uani 1 1 d .
O7 O 0.70681(15) 1.10262(16) 1.23289(9) 0.0154(3) Uani 1 1 d .
Fe1 Fe 0.34942(3) 0.85258(2) 0.47362(2) 0.00937(6) Uani 1 1 d .
C41 C 1.0036(2) 0.46034(19) 1.02780(13) 0.0123(4) Uani 1 1 d .
C42 C 0.8909(2) 0.4797(2) 1.07292(13) 0.0165(4) Uani 1 1 d .
H42 H 0.8106 0.4933 1.0474 0.020 Uiso 1 1 calc R
C43 C 0.9204(3) 0.4750(2) 1.16239(14) 0.0219(5) Uani 1 1 d .
H43 H 0.8631 0.4848 1.2071 0.026 Uiso 1 1 calc R
C44 C 1.0507(3) 0.4531(2) 1.17348(14) 0.0215(5) Uani 1 1 d .
H44 H 1.0955 0.4455 1.2268 0.026 Uiso 1 1 calc R
C45 C 1.1019(3) 0.4446(2) 1.09065(13) 0.0161(4) Uani 1 1 d .
H45 H 1.1873 0.4307 1.0791 0.019 Uiso 1 1 calc R
C46 C 1.1580(2) 0.7832(2) 1.03584(13) 0.0147(4) Uani 1 1 d .
H46 H 1.1538 0.7809 0.9747 0.018 Uiso 1 1 calc R
C47 C 1.0535(3) 0.7975(2) 1.08960(14) 0.0172(4) Uani 1 1 d .
H47 H 0.9672 0.8069 1.0707 0.021 Uiso 1 1 calc R
C48 C 1.1000(3) 0.7953(2) 1.17625(13) 0.0178(4) Uani 1 1 d .
H48 H 1.0503 0.8029 1.2255 0.021 Uiso 1 1 calc R
C49 C 1.2342(2) 0.7799(2) 1.17682(13) 0.0176(4) Uani 1 1 d .
H49 H 1.2897 0.7751 1.2264 0.021 Uiso 1 1 calc R
C50 C 1.2702(2) 0.7731(2) 1.08978(14) 0.0166(4) Uani 1 1 d .
H50 H 1.3545 0.7634 1.0710 0.020 Uiso 1 1 calc R
C51 C 1.01362(19) 0.45482(18) 0.93457(12) 0.0102(3) Uani 1 1 d .
C52 C 0.9614(2) 0.51366(18) 0.87096(12) 0.0098(3) Uani 1 1 d .
H52 H 0.9114 0.5720 0.8780 0.012 Uiso 1 1 calc R
C53 C 0.9653(2) 0.49369(18) 0.70651(12) 0.0085(3) Uani 1 1 d .
H53 H 1.0503 0.5033 0.6724 0.010 Uiso 1 1 calc R
C54 C 0.8367(2) 0.37957(18) 0.66588(12) 0.0090(3) Uani 1 1 d .
H54 H 0.8304 0.3940 0.6030 0.011 Uiso 1 1 calc R
C55 C 0.8239(2) 0.23695(19) 0.67612(13) 0.0124(4) Uani 1 1 d .
H55A H 0.8742 0.2085 0.6308 0.015 Uiso 1 1 calc R
H55B H 0.8642 0.2262 0.7332 0.015 Uiso 1 1 calc R
C56 C 0.5966(2) 0.24032(19) 0.68571(12) 0.0120(4) Uani 1 1 d .
C57 C 0.7006(2) 0.38072(18) 0.70438(12) 0.0088(3) Uani 1 1 d .
H57 H 0.7194 0.3928 0.7682 0.011 Uiso 1 1 calc R
C58 C 0.66422(19) 0.49771(18) 0.67490(11) 0.0077(3) Uani 1 1 d .
H58 H 0.5931 0.5081 0.7147 0.009 Uiso 1 1 calc R
C59 C 0.7988(2) 0.62246(18) 0.68779(11) 0.0078(3) Uani 1 1 d .
C60 C 0.7792(2) 0.74430(19) 0.68369(12) 0.0097(3) Uani 1 1 d .
H60 H 0.6875 0.7472 0.6708 0.012 Uiso 1 1 calc R
C61 C 0.8963(2) 0.85807(18) 0.69880(12) 0.0092(3) Uani 1 1 d .
C62 C 1.0429(2) 1.06240(18) 0.73926(13) 0.0115(3) Uani 1 1 d .
H62A H 1.0856 1.1464 0.7098 0.014 Uiso 1 1 calc R
H62B H 1.0368 1.0836 0.8009 0.014 Uiso 1 1 calc R
C63 C 1.0315(2) 0.85597(18) 0.71646(12) 0.0092(3) Uani 1 1 d .
C64 C 1.0555(2) 0.74045(18) 0.71751(12) 0.0094(3) Uani 1 1 d .
H64 H 1.1489 0.7401 0.7275 0.011 Uiso 1 1 calc R
C65 C 0.9359(2) 0.62100(18) 0.70306(11) 0.0078(3) Uani 1 1 d .
C66 C 0.5960(2) 0.47854(18) 0.58399(12) 0.0089(3) Uani 1 1 d .
C67 C 0.6731(2) 0.53460(19) 0.51366(12) 0.0098(3) Uani 1 1 d .
H67 H 0.7721 0.5863 0.5210 0.012 Uiso 1 1 calc R
C68 C 0.6038(2) 0.51439(18) 0.43222(12) 0.0100(3) Uani 1 1 d .
C69 C 0.4590(2) 0.43767(18) 0.42082(12) 0.0091(3) Uani 1 1 d .
C70 C 0.3825(2) 0.38238(18) 0.49193(13) 0.0100(3) Uani 1 1 d .
C71 C 0.4501(2) 0.40348(19) 0.57314(12) 0.0096(3) Uani 1 1 d .
H71 H 0.3972 0.3669 0.6215 0.012 Uiso 1 1 calc R
C72 C 0.1582(2) 0.2602(2) 0.54679(14) 0.0170(4) Uani 1 1 d .
H72A H 0.0581 0.2139 0.5273 0.026 Uiso 1 1 calc GR
H72B H 0.1655 0.3314 0.5890 0.026 Uiso 1 1 calc GR
H72C H 0.1949 0.1976 0.5734 0.026 Uiso 1 1 calc GR
C73 C 0.3490(3) 0.3026(2) 0.29827(14) 0.0232(5) Uani 1 1 d .
H73A H 0.2863 0.2989 0.2478 0.035 Uiso 1 1 calc GR
H73B H 0.2981 0.2337 0.3373 0.035 Uiso 1 1 calc GR
H73C H 0.4341 0.2881 0.2798 0.035 Uiso 1 1 calc GR
C74 C 0.7967(2) 0.6819(2) 0.37123(14) 0.0184(4) Uani 1 1 d .
H74A H 0.8242 0.7212 0.3157 0.028 Uiso 1 1 calc GR
H74B H 0.8735 0.6570 0.3962 0.028 Uiso 1 1 calc GR
H74C H 0.7798 0.7464 0.4103 0.028 Uiso 1 1 calc GR
N4 N 1.07843(18) 0.37882(17) 0.89561(11) 0.0120(3) Uani 1 1 d .
N5 N 1.06836(18) 0.38816(17) 0.81177(11) 0.0119(3) Uani 1 1 d .
N6 N 0.99710(17) 0.46967(16) 0.79656(10) 0.0088(3) Uani 1 1 d .
O8 O 0.67116(16) 0.16131(14) 0.66773(10) 0.0149(3) Uani 1 1 d .
O9 O 0.46920(16) 0.19514(14) 0.68876(10) 0.0162(3) Uani 1 1 d .
O10 O 1.12812(14) 0.98288(13) 0.72981(9) 0.0117(3) Uani 1 1 d .
O11 O 0.90310(15) 0.98669(13) 0.70114(9) 0.0127(3) Uani 1 1 d .
O12 O 0.23978(15) 0.31500(15) 0.47514(9) 0.0139(3) Uani 1 1 d .
O13 O 0.39032(15) 0.42910(14) 0.34173(9) 0.0131(3) Uani 1 1 d .
O14 O 0.66946(15) 0.56711(15) 0.35901(9) 0.0152(3) Uani 1 1 d .
Fe2 Fe 1.08136(3) 0.62384(2) 1.11037(2) 0.01037(6) Uani 1 1 d .
C81 C 0.8347(2) 0.3318(2) 0.37730(14) 0.0186(4) Uani 1 1 d .
H81A H 0.7719 0.3748 0.3522 0.022 Uiso 1 1 calc R
H81B H 0.8661 0.2885 0.3296 0.022 Uiso 1 1 calc R
Cl1 Cl 0.98575(6) 0.45371(6) 0.43091(4) 0.02587(12) Uani 1 1 d .
Cl2 Cl 0.73701(7) 0.21042(6) 0.44775(4) 0.02631(12) Uani 1 1 d .
C82 C 0.5024(2) 0.6001(2) 0.18286(14) 0.0203(4) Uani 1 1 d .
H82A H 0.4039 0.5993 0.1778 0.024 Uiso 1 1 calc R
H82B H 0.5190 0.5744 0.2416 0.024 Uiso 1 1 calc R
Cl3 Cl 0.62456(7) 0.76147(6) 0.16701(4) 0.02984(13) Uani 1 1 d .
Cl4 Cl 0.52008(7) 0.48348(6) 0.10654(4) 0.03006(13) Uani 1 1 d .

loop_
_atom_site_aniso_label
_atom_site_aniso_U_11
_atom_site_aniso_U_22
_atom_site_aniso_U_33
_atom_site_aniso_U_23
_atom_site_aniso_U_13
_atom_site_aniso_U_12
C1 0.0122(9) 0.0121(8) 0.0111(8) -0.0017(7) -0.0016(7) 0.0075(7)
C2 0.0132(9) 0.0181(9) 0.0132(9) 0.0015(7) 0.0013(7) 0.0087(8)
C3 0.0208(11) 0.0260(11) 0.0138(9) 0.0031(8) 0.0042(8) 0.0169(9)
C4 0.0303(12) 0.0196(10) 0.0128(9) -0.0040(8) -0.0031(8) 0.0183(9)
C5 0.0227(11) 0.0113(9) 0.0132(9) -0.0024(7) -0.0043(8) 0.0101(8)
C6 0.0192(10) 0.0195(10) 0.0151(9) -0.0009(8) 0.0009(8) 0.0132(8)
C7 0.0170(10) 0.0135(9) 0.0247(11) 0.0017(8) 0.0024(8) 0.0089(8)
C8 0.0159(10) 0.0194(10) 0.0181(10) 0.0084(8) 0.0042(8) 0.0105(8)
C9 0.0119(9) 0.0234(11) 0.0147(9) 0.0025(8) -0.0019(7) 0.0073(8)
C10 0.0125(9) 0.0221(10) 0.0156(9) 0.0047(8) 0.0018(7) 0.0070(8)
C11 0.0076(8) 0.0103(8) 0.0111(8) -0.0009(7) -0.0016(6) 0.0052(7)
C12 0.0104(8) 0.0088(8) 0.0090(8) 0.0005(6) -0.0005(6) 0.0042(7)
C13 0.0103(8) 0.0087(8) 0.0074(8) -0.0001(6) 0.0003(6) 0.0044(7)
C14 0.0124(9) 0.0081(8) 0.0081(8) 0.0000(6) -0.0010(6) 0.0043(7)
C15 0.0140(9) 0.0095(8) 0.0166(9) -0.0001(7) -0.0033(7) 0.0067(7)
C16 0.0184(9) 0.0136(9) 0.0055(8) -0.0014(6) -0.0022(7) 0.0102(7)
C17 0.0114(8) 0.0091(8) 0.0073(8) 0.0001(6) -0.0008(6) 0.0052(7)
C18 0.0084(8) 0.0081(8) 0.0082(8) 0.0002(6) 0.0006(6) 0.0042(6)
C19 0.0109(8) 0.0095(8) 0.0057(8) 0.0006(6) -0.0005(6) 0.0054(7)
C20 0.0090(8) 0.0091(8) 0.0090(8) -0.0010(6) -0.0007(6) 0.0029(7)
C21 0.0135(9) 0.0061(8) 0.0105(8) -0.0008(6) 0.0005(7) 0.0040(7)
C22 0.0108(9) 0.0102(9) 0.0295(11) 0.0020(8) -0.0010(8) 0.0049(7)
C23 0.0091(8) 0.0126(8) 0.0082(8) -0.0012(6) 0.0000(6) 0.0064(7)
C24 0.0087(8) 0.0098(8) 0.0092(8) -0.0002(6) 0.0006(6) 0.0028(7)
C25 0.0111(8) 0.0090(8) 0.0070(8) 0.0009(6) 0.0005(6) 0.0052(7)
C26 0.0103(8) 0.0067(8) 0.0086(8) 0.0001(6) -0.0016(6) 0.0034(6)
C27 0.0093(8) 0.0104(8) 0.0102(8) -0.0014(6) -0.0011(6) 0.0036(7)
C28 0.0121(9) 0.0100(8) 0.0092(8) -0.0009(6) 0.0020(7) 0.0043(7)
C29 0.0134(9) 0.0091(8) 0.0090(8) -0.0020(6) -0.0025(7) 0.0045(7)
C30 0.0086(8) 0.0090(8) 0.0117(8) -0.0027(6) -0.0028(7) 0.0033(7)
C31 0.0100(8) 0.0106(8) 0.0096(8) -0.0006(6) 0.0012(7) 0.0049(7)
C32 0.0099(9) 0.0212(10) 0.0184(10) -0.0043(8) 0.0000(7) 0.0056(8)
C33 0.0424(15) 0.0263(12) 0.0157(10) 0.0016(9) -0.0079(10) 0.0185(11)
C34 0.0136(10) 0.0426(15) 0.0181(10) -0.0041(10) 0.0041(8) 0.0112(10)
N1 0.0117(8) 0.0099(7) 0.0125(8) -0.0014(6) -0.0016(6) 0.0051(6)
N2 0.0112(7) 0.0070(7) 0.0141(8) -0.0014(6) -0.0006(6) 0.0020(6)
N3 0.0087(7) 0.0067(7) 0.0099(7) -0.0003(5) -0.0019(6) 0.0024(6)
O1 0.0167(7) 0.0129(7) 0.0175(7) -0.0008(5) -0.0039(6) 0.0091(6)
O2 0.0139(7) 0.0192(7) 0.0111(6) -0.0011(5) -0.0014(5) 0.0106(6)
O3 0.0101(6) 0.0093(6) 0.0224(7) -0.0009(5) -0.0013(5) 0.0059(5)
O4 0.0107(6) 0.0072(6) 0.0252(8) -0.0004(5) -0.0019(6) 0.0048(5)
O5 0.0091(7) 0.0246(8) 0.0130(7) -0.0045(6) -0.0029(5) 0.0083(6)
O6 0.0173(7) 0.0161(7) 0.0090(6) -0.0035(5) -0.0042(5) 0.0069(6)
O7 0.0132(7) 0.0244(8) 0.0096(6) -0.0025(6) 0.0023(5) 0.0081(6)
Fe1 0.01079(13) 0.00944(12) 0.00885(12) -0.00058(9) -0.00098(9) 0.00508(10)
C41 0.0140(9) 0.0089(8) 0.0120(8) 0.0001(7) -0.0020(7) 0.0023(7)
C42 0.0157(10) 0.0148(9) 0.0149(9) 0.0009(7) 0.0036(8) 0.0007(8)
C43 0.0287(12) 0.0178(10) 0.0129(9) 0.0021(8) 0.0074(8) 0.0006(9)
C44 0.0386(13) 0.0115(9) 0.0114(9) 0.0031(7) -0.0039(9) 0.0062(9)
C45 0.0264(11) 0.0100(9) 0.0125(9) -0.0005(7) -0.0053(8) 0.0081(8)
C46 0.0191(10) 0.0117(9) 0.0113(9) 0.0026(7) -0.0001(7) 0.0035(7)
C47 0.0232(11) 0.0157(10) 0.0159(10) 0.0021(8) 0.0001(8) 0.0109(8)
C48 0.0297(12) 0.0146(9) 0.0112(9) -0.0020(7) -0.0004(8) 0.0111(9)
C49 0.0227(11) 0.0137(9) 0.0134(9) -0.0010(7) -0.0055(8) 0.0040(8)
C50 0.0145(9) 0.0153(9) 0.0170(10) 0.0022(8) -0.0002(8) 0.0018(8)
C51 0.0088(8) 0.0087(8) 0.0114(8) -0.0008(6) -0.0024(6) 0.0014(7)
C52 0.0105(8) 0.0093(8) 0.0099(8) -0.0020(6) -0.0012(6) 0.0044(7)
C53 0.0101(8) 0.0079(8) 0.0083(8) -0.0006(6) 0.0004(6) 0.0045(7)
C54 0.0115(8) 0.0078(8) 0.0081(8) -0.0012(6) -0.0014(6) 0.0042(7)
C55 0.0144(9) 0.0068(8) 0.0157(9) -0.0005(7) -0.0013(7) 0.0036(7)
C56 0.0176(9) 0.0087(8) 0.0073(8) 0.0014(6) -0.0027(7) 0.0021(7)
C57 0.0104(8) 0.0065(8) 0.0077(8) -0.0004(6) -0.0016(6) 0.0013(6)
C58 0.0087(8) 0.0073(8) 0.0068(8) -0.0006(6) -0.0001(6) 0.0026(6)
C59 0.0092(8) 0.0069(8) 0.0062(7) -0.0012(6) 0.0001(6) 0.0020(6)
C60 0.0097(8) 0.0101(8) 0.0101(8) -0.0005(6) -0.0011(6) 0.0049(7)
C61 0.0132(9) 0.0077(8) 0.0079(8) 0.0001(6) 0.0000(6) 0.0053(7)
C62 0.0117(9) 0.0074(8) 0.0156(9) 0.0001(7) -0.0005(7) 0.0037(7)
C63 0.0094(8) 0.0085(8) 0.0083(8) -0.0003(6) 0.0017(6) 0.0014(7)
C64 0.0076(8) 0.0101(8) 0.0103(8) -0.0003(6) 0.0003(6) 0.0028(6)
C65 0.0101(8) 0.0072(8) 0.0065(8) -0.0005(6) 0.0009(6) 0.0035(7)
C66 0.0102(8) 0.0082(8) 0.0093(8) -0.0009(6) -0.0014(6) 0.0047(7)
C67 0.0084(8) 0.0094(8) 0.0104(8) 0.0001(6) -0.0003(6) 0.0020(7)
C68 0.0119(8) 0.0086(8) 0.0099(8) 0.0019(6) 0.0013(7) 0.0042(7)
C69 0.0106(8) 0.0080(8) 0.0092(8) -0.0011(6) -0.0022(6) 0.0043(7)
C70 0.0074(8) 0.0079(8) 0.0143(9) -0.0001(6) -0.0010(7) 0.0027(6)
C71 0.0090(8) 0.0097(8) 0.0099(8) 0.0014(6) 0.0012(6) 0.0031(7)
C72 0.0098(9) 0.0204(10) 0.0180(10) 0.0019(8) 0.0025(7) 0.0018(8)
C73 0.0334(13) 0.0152(10) 0.0139(10) -0.0054(8) -0.0050(9) 0.0014(9)
C74 0.0145(10) 0.0180(10) 0.0170(10) 0.0066(8) 0.0013(8) -0.0014(8)
N4 0.0125(8) 0.0114(7) 0.0132(7) 0.0008(6) -0.0013(6) 0.0058(6)
N5 0.0125(8) 0.0126(8) 0.0136(8) 0.0011(6) -0.0007(6) 0.0082(6)
N6 0.0082(7) 0.0087(7) 0.0104(7) -0.0011(6) -0.0012(6) 0.0045(6)
O8 0.0171(7) 0.0073(6) 0.0178(7) -0.0008(5) -0.0022(6) 0.0017(5)
O9 0.0149(7) 0.0130(7) 0.0155(7) 0.0030(5) -0.0026(5) -0.0009(6)
O10 0.0090(6) 0.0063(6) 0.0189(7) -0.0019(5) 0.0007(5) 0.0019(5)
O11 0.0126(7) 0.0071(6) 0.0186(7) -0.0007(5) -0.0032(5) 0.0043(5)
O12 0.0075(6) 0.0176(7) 0.0129(7) 0.0014(5) -0.0003(5) 0.0002(5)
O13 0.0161(7) 0.0122(6) 0.0089(6) -0.0011(5) -0.0051(5) 0.0033(5)
O14 0.0120(7) 0.0179(7) 0.0107(6) 0.0024(5) 0.0012(5) -0.0007(6)
Fe2 0.01451(13) 0.00905(12) 0.00740(12) 0.00097(9) -0.00038(10) 0.00421(10)
C81 0.0241(11) 0.0154(10) 0.0139(9) -0.0003(8) 0.0022(8) 0.0044(8)
Cl1 0.0180(2) 0.0237(3) 0.0334(3) -0.0004(2) -0.0016(2) 0.0050(2)
Cl2 0.0352(3) 0.0198(3) 0.0161(2) 0.00040(19) 0.0049(2) 0.0006(2)
C82 0.0235(11) 0.0194(10) 0.0153(10) 0.0051(8) 0.0010(8) 0.0044(9)
Cl3 0.0309(3) 0.0208(3) 0.0295(3) 0.0093(2) -0.0081(2) 0.0000(2)
Cl4 0.0348(3) 0.0268(3) 0.0277(3) 0.0021(2) 0.0095(2) 0.0095(2)

loop_
_atom_type_symbol
_atom_type_description
_atom_type_scat_dispersion_real
_atom_type_scat_dispersion_imag
_atom_type_scat_source
C C 0.0033 0.0016 'International Tables Vol C Tables 4.2.6.8 and 6.1.1.4'
H H 0.0000 0.0000 'International Tables Vol C Tables 4.2.6.8 and 6.1.1.4'
Cl Cl 0.1484 0.1585 'International Tables Vol C Tables 4.2.6.8 and 6.1.1.4'
Fe Fe 0.3463 0.8444 'International Tables Vol C Tables 4.2.6.8 and 6.1.1.4'
N N 0.0061 0.0033 'International Tables Vol C Tables 4.2.6.8 and 6.1.1.4'
O O 0.0106 0.0060 'International Tables Vol C Tables 4.2.6.8 and 6.1.1.4'

loop_
_geom_angle_atom_site_label_1
_geom_angle_atom_site_label_2
_geom_angle_atom_site_label_3
_geom_angle
C2 C1 C11 126.01(18)
C2 C1 Fe1 69.31(11)
C5 C1 C2 107.82(18)
C5 C1 C11 126.16(18)
C5 C1 Fe1 69.45(11)
C11 C1 Fe1 127.44(13)
C1 C2 H2 126.2
C1 C2 Fe1 69.77(11)
C3 C2 C1 107.62(19)
C3 C2 H2 126.2
C3 C2 Fe1 69.62(12)
Fe1 C2 H2 126.0
C2 C3 H3 126.0
C2 C3 Fe1 69.46(12)
C4 C3 C2 108.07(19)
C4 C3 H3 126.0
C4 C3 Fe1 69.80(12)
Fe1 C3 H3 126.3
C3 C4 H4 125.7
C3 C4 C5 108.51(19)
C3 C4 Fe1 69.78(12)
C5 C4 H4 125.7
C5 C4 Fe1 69.65(12)
Fe1 C4 H4 126.4
C1 C5 H5 126.0
C1 C5 Fe1 69.83(11)
C4 C5 C1 107.98(19)
C4 C5 H5 126.0
C4 C5 Fe1 69.74(12)
Fe1 C5 H5 126.0
C7 C6 H6 126.2
C7 C6 C10 107.58(19)
C7 C6 Fe1 69.64(12)
C10 C6 H6 126.2
C10 C6 Fe1 69.44(12)
Fe1 C6 H6 126.3
C6 C7 H7 125.8
C6 C7 Fe1 69.59(12)
C8 C7 C6 108.38(19)
C8 C7 H7 125.8
C8 C7 Fe1 69.62(12)
Fe1 C7 H7 126.6
C7 C8 H8 125.9
C7 C8 C9 108.16(19)
C7 C8 Fe1 69.91(12)
C9 C8 H8 125.9
C9 C8 Fe1 69.13(11)
Fe1 C8 H8 126.6
C8 C9 H9 126.0
C8 C9 C10 107.94(19)
C8 C9 Fe1 69.99(12)
C10 C9 H9 126.0
C10 C9 Fe1 69.96(12)
Fe1 C9 H9 125.6
C6 C10 H10 126.0
C6 C10 Fe1 69.66(12)
C9 C10 C6 107.93(19)
C9 C10 H10 126.0
C9 C10 Fe1 69.10(12)
Fe1 C10 H10 126.8
C12 C11 C1 129.23(18)
N1 C11 C1 122.14(17)
N1 C11 C12 108.54(16)
C11 C12 H12 127.8
N3 C12 C11 104.49(16)
N3 C12 H12 127.8
C14 C13 H13 108.5
C25 C13 H13 108.5
C25 C13 C14 109.86(16)
N3 C13 H13 108.5
N3 C13 C14 111.95(15)
N3 C13 C25 109.43(15)
C13 C14 H14 107.9
C15 C14 C13 120.01(16)
C15 C14 H14 107.9
C17 C14 C13 110.01(15)
C17 C14 H14 107.9
C17 C14 C15 102.47(15)
C14 C15 H15A 111.0
C14 C15 H15B 111.0
H15A C15 H15B 109.0
O1 C15 C14 103.74(15)
O1 C15 H15A 111.0
O1 C15 H15B 111.0
O1 C16 C17 108.91(17)
O2 C16 C17 129.77(18)
O2 C16 O1 121.27(17)
C14 C17 C16 102.86(15)
C14 C17 H17 107.0
C14 C17 C18 111.46(15)
C16 C17 H17 107.0
C16 C17 C18 120.66(16)
C18 C17 H17 107.0
C17 C18 H18 107.6
C17 C18 C19 107.54(15)
C19 C18 H18 107.6
C26 C18 C17 113.81(15)
C26 C18 H18 107.6
C26 C18 C19 112.54(15)
C20 C19 C18 116.24(16)
C25 C19 C18 124.02(16)
C25 C19 C20 119.70(17)
C19 C20 H20 121.1
C21 C20 C19 117.88(17)
C21 C20 H20 121.1
C20 C21 C23 122.06(17)
C20 C21 O4 127.98(17)
O4 C21 C23 109.94(17)
H22A C22 H22B 108.4
O3 C22 H22A 110.1
O3 C22 H22B 110.1
O3 C22 O4 107.89(15)
O4 C22 H22A 110.1
O4 C22 H22B 110.1
C24 C23 C21 121.84(17)
C24 C23 O3 128.37(17)
O3 C23 C21 109.79(16)
C23 C24 H24 121.4
C23 C24 C25 117.27(17)
C25 C24 H24 121.4
C19 C25 C13 122.24(17)
C19 C25 C24 121.21(17)
C24 C25 C13 116.50(17)
C27 C26 C18 121.61(16)
C31 C26 C18 118.15(16)
C31 C26 C27 120.24(17)
C26 C27 H27 120.3
C26 C27 C28 119.35(17)
C28 C27 H27 120.3
C29 C28 C27 120.82(17)
O7 C28 C27 124.35(17)
O7 C28 C29 114.83(17)
C28 C29 C30 119.24(17)
O6 C29 C28 120.00(17)
O6 C29 C30 120.53(17)
C31 C30 C29 120.42(17)
O5 C30 C29 115.53(17)
O5 C30 C31 124.02(18)
C26 C31 H31 120.1
C30 C31 C26 119.90(17)
C30 C31 H31 120.1
H32A C32 H32B 109.5
H32A C32 H32C 109.5
H32B C32 H32C 109.5
O5 C32 H32A 109.5
O5 C32 H32B 109.5
O5 C32 H32C 109.5
H33A C33 H33B 109.5
H33A C33 H33C 109.5
H33B C33 H33C 109.5
O6 C33 H33A 109.5
O6 C33 H33B 109.5
O6 C33 H33C 109.5
H34A C34 H34B 109.5
H34A C34 H34C 109.5
H34B C34 H34C 109.5
O7 C34 H34A 109.5
O7 C34 H34B 109.5
O7 C34 H34C 109.5
N2 N1 C11 108.81(15)
N1 N2 N3 107.07(15)
C12 N3 C13 129.66(16)
N2 N3 C12 111.09(15)
N2 N3 C13 119.10(15)
C16 O1 C15 110.39(15)
C23 O3 C22 106.01(15)
C21 O4 C22 105.77(15)
C30 O5 C32 116.81(16)
C29 O6 C33 113.72(16)
C28 O7 C34 117.24(16)
C2 Fe1 C1 40.92(8)
C2 Fe1 C3 40.91(8)
C2 Fe1 C4 68.47(9)
C2 Fe1 C5 68.72(9)
C2 Fe1 C6 115.48(9)
C2 Fe1 C7 109.46(9)
C2 Fe1 C8 132.38(9)
C2 Fe1 C10 147.03(8)
C3 Fe1 C1 68.61(8)
C3 Fe1 C4 40.42(9)
C3 Fe1 C6 147.70(9)
C3 Fe1 C7 116.13(9)
C4 Fe1 C1 68.35(8)
C4 Fe1 C6 170.84(9)
C4 Fe1 C7 147.38(9)
C5 Fe1 C1 40.72(8)
C5 Fe1 C3 68.41(9)
C5 Fe1 C4 40.61(9)
C5 Fe1 C6 131.68(9)
C5 Fe1 C7 171.42(9)
C6 Fe1 C1 108.74(8)
C6 Fe1 C7 40.77(9)
C7 Fe1 C1 132.58(9)
C8 Fe1 C1 171.77(9)
C8 Fe1 C3 109.21(9)
C8 Fe1 C4 115.53(9)
C8 Fe1 C5 146.76(9)
C8 Fe1 C6 68.57(9)
C8 Fe1 C7 40.47(9)
C8 Fe1 C10 68.62(8)
C9 Fe1 C1 146.40(8)
C9 Fe1 C2 171.40(8)
C9 Fe1 C3 131.65(9)
C9 Fe1 C4 108.35(9)
C9 Fe1 C5 114.49(9)
C9 Fe1 C6 68.93(9)
C9 Fe1 C7 68.59(9)
C9 Fe1 C8 40.88(8)
C9 Fe1 C10 40.94(8)
C10 Fe1 C1 114.85(8)
C10 Fe1 C3 170.70(9)
C10 Fe1 C4 131.50(10)
C10 Fe1 C5 108.12(9)
C10 Fe1 C6 40.90(9)
C10 Fe1 C7 68.54(9)
C42 C41 C51 126.20(18)
C42 C41 Fe2 68.92(12)
C45 C41 C42 107.36(18)
C45 C41 C51 126.43(19)
C45 C41 Fe2 69.68(11)
C51 C41 Fe2 127.65(14)
C41 C42 H42 126.0
C41 C42 Fe2 69.95(11)
C43 C42 C41 108.1(2)
C43 C42 H42 126.0
C43 C42 Fe2 69.80(13)
Fe2 C42 H42 125.9
C42 C43 H43 125.9
C42 C43 C44 108.2(2)
C42 C43 Fe2 69.42(12)
C44 C43 H43 125.9
C44 C43 Fe2 70.12(13)
Fe2 C43 H43 126.1
C43 C44 H44 126.1
C43 C44 Fe2 69.15(12)
C45 C44 C43 107.87(19)
C45 C44 H44 126.1
C45 C44 Fe2 69.61(12)
Fe2 C44 H44 126.7
C41 C45 H45 125.8
C41 C45 Fe2 69.62(12)
C44 C45 C41 108.5(2)
C44 C45 H45 125.8
C44 C45 Fe2 69.86(12)
Fe2 C45 H45 126.4
C47 C46 H46 126.1
C47 C46 C50 107.81(18)
C47 C46 Fe2 69.77(12)
C50 C46 H46 126.1
C50 C46 Fe2 69.84(12)
Fe2 C46 H46 125.9
C46 C47 H47 125.9
C46 C47 Fe2 69.46(12)
C48 C47 C46 108.2(2)
C48 C47 H47 125.9
C48 C47 Fe2 69.88(12)
Fe2 C47 H47 126.3
C47 C48 H48 125.9
C47 C48 C49 108.17(19)
C47 C48 Fe2 69.58(12)
C49 C48 H48 125.9
C49 C48 Fe2 69.69(12)
Fe2 C48 H48 126.4
C48 C49 H49 126.2
C48 C49 C50 107.68(18)
C48 C49 Fe2 69.61(12)
C50 C49 H49 126.2
C50 C49 Fe2 69.52(12)
Fe2 C49 H49 126.3
C46 C50 C49 108.11(19)
C46 C50 H50 125.9
C46 C50 Fe2 69.38(12)
C49 C50 H50 125.9
C49 C50 Fe2 69.74(12)
Fe2 C50 H50 126.5
C52 C51 C41 130.47(18)
N4 C51 C41 121.51(17)
N4 C51 C52 107.99(17)
C51 C52 H52 127.7
N6 C52 C51 104.65(17)
N6 C52 H52 127.7
C54 C53 H53 108.7
C65 C53 H53 108.7
C65 C53 C54 109.18(15)
N6 C53 H53 108.7
N6 C53 C54 111.70(15)
N6 C53 C65 109.84(15)
C53 C54 H54 108.0
C55 C54 C53 120.41(16)
C55 C54 H54 108.0
C55 C54 C57 102.16(15)
C57 C54 C53 109.73(15)
C57 C54 H54 108.0
C54 C55 H55A 110.9
C54 C55 H55B 110.9
H55A C55 H55B 108.9
O8 C55 C54 104.25(15)
O8 C55 H55A 110.9
O8 C55 H55B 110.9
O8 C56 C57 108.99(16)
O9 C56 C57 129.78(19)
O9 C56 O8 121.13(18)
C54 C57 H57 107.1
C54 C57 C58 111.43(15)
C56 C57 C54 103.01(15)
C56 C57 H57 107.1
C56 C57 C58 120.48(16)
C58 C57 H57 107.1
C57 C58 H58 107.0
C57 C58 C59 108.02(15)
C59 C58 H58 107.0
C66 C58 C57 114.03(15)
C66 C58 H58 107.0
C66 C58 C59 113.24(15)
C60 C59 C58 116.21(16)
C65 C59 C58 123.86(16)
C65 C59 C60 119.93(17)
C59 C60 H60 121.1
C61 C60 C59 117.89(17)
C61 C60 H60 121.1
C60 C61 C63 121.90(17)
C60 C61 O11 128.50(17)
O11 C61 C63 109.58(16)
H62A C62 H62B 108.5
O10 C62 H62A 110.3
O10 C62 H62B 110.3
O10 C62 O11 107.11(14)
O11 C62 H62A 110.3
O11 C62 H62B 110.3
C64 C63 C61 121.85(17)
C64 C63 O10 128.45(17)
O10 C63 C61 109.69(16)
C63 C64 H64 121.3
C63 C64 C65 117.42(17)
C65 C64 H64 121.3
C59 C65 C53 122.76(16)
C59 C65 C64 120.91(17)
C64 C65 C53 116.32(16)
C67 C66 C58 122.34(17)
C67 C66 C71 120.12(17)
C71 C66 C58 117.53(16)
C66 C67 H67 120.3
C66 C67 C68 119.48(17)
C68 C67 H67 120.3
C69 C68 C67 120.62(17)
O14 C68 C67 124.07(17)
O14 C68 C69 115.31(16)
C68 C69 C70 119.41(17)
O13 C69 C68 119.55(17)
O13 C69 C70 120.67(16)
C71 C70 C69 120.28(17)
O12 C70 C69 115.14(17)
O12 C70 C71 124.48(17)
C66 C71 H71 120.0
C70 C71 C66 120.06(17)
C70 C71 H71 120.0
H72A C72 H72B 109.5
H72A C72 H72C 109.5
H72B C72 H72C 109.5
O12 C72 H72A 109.5
O12 C72 H72B 109.5
O12 C72 H72C 109.5
H73A C73 H73B 109.5
H73A C73 H73C 109.5
H73B C73 H73C 109.5
O13 C73 H73A 109.5
O13 C73 H73B 109.5
O13 C73 H73C 109.5
H74A C74 H74B 109.5
H74A C74 H74C 109.5
H74B C74 H74C 109.5
O14 C74 H74A 109.5
O14 C74 H74B 109.5
O14 C74 H74C 109.5
N5 N4 C51 109.05(15)
N4 N5 N6 107.32(15)
C52 N6 C53 130.12(16)
N5 N6 C52 110.98(16)
N5 N6 C53 118.85(15)
C56 O8 C55 110.59(15)
C63 O10 C62 104.79(14)
C61 O11 C62 104.58(14)
C70 O12 C72 116.47(15)
C69 O13 C73 114.11(16)
C68 O14 C74 116.21(15)
C41 Fe2 C44 68.54(8)
C41 Fe2 C45 40.70(8)
C42 Fe2 C41 41.13(8)
C42 Fe2 C43 40.78(9)
C42 Fe2 C44 68.61(9)
C42 Fe2 C45 68.68(9)
C42 Fe2 C46 118.08(9)
C42 Fe2 C47 104.99(9)
C42 Fe2 C48 123.61(9)
C42 Fe2 C49 161.92(9)
C42 Fe2 C50 154.30(8)
C43 Fe2 C41 68.81(9)
C43 Fe2 C44 40.74(10)
C43 Fe2 C45 68.45(10)
C43 Fe2 C47 118.29(10)
C43 Fe2 C48 106.82(9)
C43 Fe2 C49 126.13(9)
C43 Fe2 C50 164.40(9)
C45 Fe2 C44 40.53(9)
C46 Fe2 C41 106.48(8)
C46 Fe2 C43 152.93(10)
C46 Fe2 C44 164.37(10)
C46 Fe2 C45 126.27(9)
C46 Fe2 C47 40.77(9)
C46 Fe2 C48 68.51(9)
C46 Fe2 C49 68.69(8)
C46 Fe2 C50 40.79(8)
C47 Fe2 C41 123.86(9)
C47 Fe2 C44 154.33(10)
C47 Fe2 C45 162.27(8)
C47 Fe2 C48 40.54(8)
C47 Fe2 C49 68.45(9)
C47 Fe2 C50 68.44(9)
C48 Fe2 C41 160.96(9)
C48 Fe2 C44 121.02(9)
C48 Fe2 C45 156.65(8)
C48 Fe2 C49 40.71(9)
C49 Fe2 C41 156.42(9)
C49 Fe2 C44 109.57(9)
C49 Fe2 C45 122.45(9)
C50 Fe2 C41 120.60(9)
C50 Fe2 C44 127.86(9)
C50 Fe2 C45 109.67(9)
C50 Fe2 C48 68.41(9)
C50 Fe2 C49 40.75(8)
H81A C81 H81B 107.9
Cl1 C81 H81A 109.3
Cl1 C81 H81B 109.3
Cl2 C81 H81A 109.3
Cl2 C81 H81B 109.3
Cl2 C81 Cl1 111.76(12)
H82A C82 H82B 108.0
Cl3 C82 H82A 109.3
Cl3 C82 H82B 109.3
Cl3 C82 Cl4 111.39(12)
Cl4 C82 H82A 109.3
Cl4 C82 H82B 109.3

loop_
_geom_bond_atom_site_label_1
_geom_bond_atom_site_label_2
_geom_bond_distance
C1 C2 1.431(3)
C1 C5 1.424(3)
C1 C11 1.463(3)
C1 Fe1 2.0495(19)
C2 H2 0.9500
C2 C3 1.429(3)
C2 Fe1 2.043(2)
C3 H3 0.9500
C3 C4 1.413(3)
C3 Fe1 2.045(2)
C4 H4 0.9500
C4 C5 1.419(3)
C4 Fe1 2.046(2)
C5 H5 0.9500
C5 Fe1 2.045(2)
C6 H6 0.9500
C6 C7 1.426(3)
C6 C10 1.429(3)
C6 Fe1 2.047(2)
C7 H7 0.9500
C7 C8 1.415(3)
C7 Fe1 2.047(2)
C8 H8 0.9500
C8 C9 1.423(3)
C8 Fe1 2.043(2)
C9 H9 0.9500
C9 C10 1.425(3)
C9 Fe1 2.032(2)
C10 H10 0.9500
C10 Fe1 2.044(2)
C11 C12 1.375(3)
C11 N1 1.369(2)
C12 H12 0.9500
C12 N3 1.354(2)
C13 H13 1.0000
C13 C14 1.527(3)
C13 C25 1.520(3)
C13 N3 1.475(2)
C14 H14 1.0000
C14 C15 1.517(3)
C14 C17 1.517(3)
C15 H15A 0.9900
C15 H15B 0.9900
C15 O1 1.465(2)
C16 C17 1.517(3)
C16 O1 1.362(2)
C16 O2 1.197(3)
C17 H17 1.0000
C17 C18 1.526(3)
C18 H18 1.0000
C18 C19 1.527(3)
C18 C26 1.522(2)
C19 C20 1.413(3)
C19 C25 1.398(3)
C20 H20 0.9500
C20 C21 1.368(3)
C21 C23 1.388(3)
C21 O4 1.372(2)
C22 H22A 0.9900
C22 H22B 0.9900
C22 O3 1.432(2)
C22 O4 1.438(2)
C23 C24 1.362(3)
C23 O3 1.371(2)
C24 H24 0.9500
C24 C25 1.418(3)
C26 C27 1.394(3)
C26 C31 1.391(3)
C27 H27 0.9500
C27 C28 1.395(3)
C28 C29 1.391(3)
C28 O7 1.368(2)
C29 C30 1.394(3)
C29 O6 1.374(2)
C30 C31 1.391(3)
C30 O5 1.365(2)
C31 H31 0.9500
C32 H32A 0.9800
C32 H32B 0.9800
C32 H32C 0.9800
C32 O5 1.427(3)
C33 H33A 0.9800
C33 H33B 0.9800
C33 H33C 0.9800
C33 O6 1.422(3)
C34 H34A 0.9800
C34 H34B 0.9800
C34 H34C 0.9800
C34 O7 1.422(3)
N1 N2 1.319(2)
N2 N3 1.353(2)
C41 C42 1.434(3)
C41 C45 1.425(3)
C41 C51 1.460(3)
C41 Fe2 2.048(2)
C42 H42 0.9500
C42 C43 1.419(3)
C42 Fe2 2.034(2)
C43 H43 0.9500
C43 C44 1.424(4)
C43 Fe2 2.039(2)
C44 H44 0.9500
C44 C45 1.420(3)
C44 Fe2 2.052(2)
C45 H45 0.9500
C45 Fe2 2.049(2)
C46 H46 0.9500
C46 C47 1.420(3)
C46 C50 1.421(3)
C46 Fe2 2.036(2)
C47 H47 0.9500
C47 C48 1.415(3)
C47 Fe2 2.040(2)
C48 H48 0.9500
C48 C49 1.422(3)
C48 Fe2 2.044(2)
C49 H49 0.9500
C49 C50 1.423(3)
C49 Fe2 2.045(2)
C50 H50 0.9500
C50 Fe2 2.042(2)
C51 C52 1.382(3)
C51 N4 1.369(3)
C52 H52 0.9500
C52 N6 1.351(2)
C53 H53 1.0000
C53 C54 1.527(3)
C53 C65 1.519(3)
C53 N6 1.478(2)
C54 H54 1.0000
C54 C55 1.521(3)
C54 C57 1.523(3)
C55 H55A 0.9900
C55 H55B 0.9900
C55 O8 1.455(2)
C56 C57 1.513(3)
C56 O8 1.363(3)
C56 O9 1.199(3)
C57 H57 1.0000
C57 C58 1.524(3)
C58 H58 1.0000
C58 C59 1.528(3)
C58 C66 1.524(2)
C59 C60 1.412(3)
C59 C65 1.400(3)
C60 H60 0.9500
C60 C61 1.367(3)
C61 C63 1.390(3)
C61 O11 1.373(2)
C62 H62A 0.9900
C62 H62B 0.9900
C62 O10 1.433(2)
C62 O11 1.440(2)
C63 C64 1.364(3)
C63 O10 1.370(2)
C64 H64 0.9500
C64 C65 1.416(3)
C66 C67 1.389(3)
C66 C71 1.397(3)
C67 H67 0.9500
C67 C68 1.395(3)
C68 C69 1.392(3)
C68 O14 1.372(2)
C69 C70 1.395(3)
C69 O13 1.373(2)
C70 C71 1.385(3)
C70 O12 1.366(2)
C71 H71 0.9500
C72 H72A 0.9800
C72 H72B 0.9800
C72 H72C 0.9800
C72 O12 1.423(2)
C73 H73A 0.9800
C73 H73B 0.9800
C73 H73C 0.9800
C73 O13 1.424(3)
C74 H74A 0.9800
C74 H74B 0.9800
C74 H74C 0.9800
C74 O14 1.426(2)
N4 N5 1.315(2)
N5 N6 1.350(2)
C81 H81A 0.9900
C81 H81B 0.9900
C81 Cl1 1.770(2)
C81 Cl2 1.768(2)
C82 H82A 0.9900
C82 H82B 0.9900
C82 Cl3 1.766(2)
C82 Cl4 1.774(2)

loop_
_geom_torsion_atom_site_label_1
_geom_torsion_atom_site_label_2
_geom_torsion_atom_site_label_3
_geom_torsion_atom_site_label_4
_geom_torsion
C1 C2 C3 C4 0.3(2)
C1 C2 C3 Fe1 59.67(13)
C1 C11 C12 N3 -176.25(18)
C1 C11 N1 N2 176.73(17)
C2 C1 C5 C4 0.6(2)
C2 C1 C5 Fe1 -58.88(14)
C2 C1 C11 C12 15.1(3)
C2 C1 C11 N1 -160.98(18)
C2 C3 C4 C5 0.1(2)
C2 C3 C4 Fe1 59.12(14)
C3 C4 C5 C1 -0.4(2)
C3 C4 C5 Fe1 59.15(14)
C5 C1 C2 C3 -0.6(2)
C5 C1 C2 Fe1 58.97(14)
C5 C1 C11 C12 -166.0(2)
C5 C1 C11 N1 18.0(3)
C6 C7 C8 C9 -0.2(2)
C6 C7 C8 Fe1 -58.97(14)
C7 C6 C10 C9 0.8(2)
C7 C6 C10 Fe1 59.43(14)
C7 C8 C9 C10 0.7(2)
C7 C8 C9 Fe1 -59.20(15)
C8 C9 C10 C6 -0.9(2)
C8 C9 C10 Fe1 -59.94(14)
C10 C6 C7 C8 -0.3(2)
C10 C6 C7 Fe1 -59.30(14)
C11 C1 C2 C3 178.50(18)
C11 C1 C2 Fe1 -121.92(19)
C11 C1 C5 C4 -178.46(18)
C11 C1 C5 Fe1 122.02(19)
C11 C12 N3 C13 175.20(17)
C11 C12 N3 N2 -0.3(2)
C11 N1 N2 N3 -0.1(2)
C12 C11 N1 N2 -0.1(2)
C13 C14 C15 O1 155.26(16)
C13 C14 C17 C16 -159.83(15)
C13 C14 C17 C18 69.49(19)
C14 C13 C25 C19 18.2(2)
C14 C13 C25 C24 -164.41(16)
C14 C13 N3 C12 -92.8(2)
C14 C13 N3 N2 82.4(2)
C14 C15 O1 C16 -22.9(2)
C14 C17 C18 C19 -51.04(19)
C14 C17 C18 C26 74.33(19)
C15 C14 C17 C16 -31.10(18)
C15 C14 C17 C18 -161.78(15)
C16 C17 C18 C19 -171.77(16)
C16 C17 C18 C26 -46.4(2)
C17 C14 C15 O1 33.09(18)
C17 C16 O1 C15 2.8(2)
C17 C18 C19 C20 -162.19(16)
C17 C18 C19 C25 19.7(2)
C17 C18 C26 C27 -99.3(2)
C17 C18 C26 C31 81.5(2)
C18 C19 C20 C21 179.98(16)
C18 C19 C25 C13 -4.0(3)
C18 C19 C25 C24 178.68(17)
C18 C26 C27 C28 -179.23(17)
C18 C26 C31 C30 -179.30(17)
C19 C18 C26 C27 23.4(2)
C19 C18 C26 C31 -155.87(17)
C19 C20 C21 C23 1.3(3)
C19 C20 C21 O4 -176.88(18)
C20 C19 C25 C13 177.93(17)
C20 C19 C25 C24 0.6(3)
C20 C21 C23 C24 0.5(3)
C20 C21 C23 O3 -179.30(17)
C20 C21 O4 C22 174.3(2)
C21 C23 C24 C25 -1.7(3)
C21 C23 O3 C22 5.3(2)
C23 C21 O4 C22 -4.0(2)
C23 C24 C25 C13 -176.31(16)
C23 C24 C25 C19 1.1(3)
C24 C23 O3 C22 -174.5(2)
C25 C13 C14 C15 -167.22(16)
C25 C13 C14 C17 -48.8(2)
C25 C13 N3 C12 29.2(3)
C25 C13 N3 N2 -155.52(16)
C25 C19 C20 C21 -1.8(3)
C26 C18 C19 C20 71.7(2)
C26 C18 C19 C25 -106.4(2)
C26 C27 C28 C29 -0.5(3)
C26 C27 C28 O7 178.90(18)
C27 C26 C31 C30 1.4(3)
C27 C28 C29 C30 -0.5(3)
C27 C28 C29 O6 174.04(17)
C27 C28 O7 C34 -8.0(3)
C28 C29 C30 C31 2.0(3)
C28 C29 C30 O5 -179.94(17)
C28 C29 O6 C33 91.5(2)
C29 C28 O7 C34 171.44(19)
C29 C30 C31 C26 -2.4(3)
C29 C30 O5 C32 -179.00(18)
C30 C29 O6 C33 -94.0(2)
C31 C26 C27 C28 0.0(3)
C31 C30 O5 C32 -1.0(3)
N1 C11 C12 N3 0.3(2)
N1 N2 N3 C12 0.3(2)
N1 N2 N3 C13 -175.76(15)
N3 C13 C14 C15 -45.4(2)
N3 C13 C14 C17 72.97(19)
N3 C13 C25 C19 -105.1(2)
N3 C13 C25 C24 72.3(2)
O1 C16 C17 C14 18.49(19)
O1 C16 C17 C18 143.35(16)
O2 C16 C17 C14 -164.3(2)
O2 C16 C17 C18 -39.5(3)
O2 C16 O1 C15 -174.72(17)
O3 C22 O4 C21 7.2(2)
O3 C23 C24 C25 178.07(18)
O4 C21 C23 C24 178.99(17)
O4 C21 C23 O3 -0.8(2)
O4 C22 O3 C23 -7.7(2)
O5 C30 C31 C26 179.65(17)
O6 C29 C30 C31 -172.56(17)
O6 C29 C30 O5 5.5(3)
O7 C28 C29 C30 -179.94(17)
O7 C28 C29 O6 -5.4(3)
Fe1 C1 C2 C3 -59.58(14)
Fe1 C1 C5 C4 59.52(14)
Fe1 C1 C11 C12 -75.3(3)
Fe1 C1 C11 N1 108.65(19)
Fe1 C2 C3 C4 -59.33(14)
Fe1 C3 C4 C5 -59.07(15)
Fe1 C4 C5 C1 -59.58(14)
Fe1 C6 C7 C8 58.99(15)
Fe1 C6 C10 C9 -58.68(15)
Fe1 C7 C8 C9 58.72(14)
Fe1 C8 C9 C10 59.92(14)
Fe1 C9 C10 C6 59.03(14)
C41 C42 C43 C44 0.1(2)
C41 C42 C43 Fe2 59.72(14)
C41 C51 C52 N6 -177.45(19)
C41 C51 N4 N5 177.83(17)
C42 C41 C45 C44 0.4(2)
C42 C41 C45 Fe2 -58.83(14)
C42 C41 C51 C52 28.6(3)
C42 C41 C51 N4 -148.7(2)
C42 C43 C44 C45 0.1(2)
C42 C43 C44 Fe2 59.18(15)
C43 C44 C45 C41 -0.3(2)
C43 C44 C45 Fe2 58.74(15)
C45 C41 C42 C43 -0.3(2)
C45 C41 C42 Fe2 59.31(14)
C45 C41 C51 C52 -152.9(2)
C45 C41 C51 N4 29.8(3)
C46 C47 C48 C49 0.1(2)
C46 C47 C48 Fe2 -59.07(15)
C47 C46 C50 C49 0.5(2)
C47 C46 C50 Fe2 59.67(15)
C47 C48 C49 C50 0.2(2)
C47 C48 C49 Fe2 -59.13(15)
C48 C49 C50 C46 -0.4(2)
C48 C49 C50 Fe2 -59.37(15)
C50 C46 C47 C48 -0.4(2)
C50 C46 C47 Fe2 -59.72(14)
C51 C41 C42 C43 178.43(19)
C51 C41 C42 Fe2 -121.95(19)
C51 C41 C45 C44 -178.33(19)
C51 C41 C45 Fe2 122.4(2)
C51 C52 N6 C53 177.21(18)
C51 C52 N6 N5 -0.2(2)
C51 N4 N5 N6 -0.1(2)
C52 C51 N4 N5 0.0(2)
C53 C54 C55 O8 153.93(16)
C53 C54 C57 C56 -159.11(15)
C53 C54 C57 C58 70.35(19)
C54 C53 C65 C59 16.4(2)
C54 C53 C65 C64 -164.45(16)
C54 C53 N6 C52 -98.0(2)
C54 C53 N6 N5 79.3(2)
C54 C55 O8 C56 -22.2(2)
C54 C57 C58 C59 -48.77(19)
C54 C57 C58 C66 78.06(19)
C55 C54 C57 C56 -30.24(18)
C55 C54 C57 C58 -160.79(15)
C56 C57 C58 C59 -169.55(16)
C56 C57 C58 C66 -42.7(2)
C57 C54 C55 O8 32.12(18)
C57 C56 O8 C55 2.4(2)
C57 C58 C59 C60 -165.44(16)
C57 C58 C59 C65 14.5(2)
C57 C58 C66 C67 -100.5(2)
C57 C58 C66 C71 80.7(2)
C58 C59 C60 C61 177.08(16)
C58 C59 C65 C53 1.3(3)
C58 C59 C65 C64 -177.72(17)
C58 C66 C67 C68 -179.30(17)
C58 C66 C71 C70 -179.77(17)
C59 C58 C66 C67 23.6(2)
C59 C58 C66 C71 -155.20(17)
C59 C60 C61 C63 1.0(3)
C59 C60 C61 O11 -177.70(18)
C60 C59 C65 C53 -178.74(17)
C60 C59 C65 C64 2.2(3)
C60 C61 C63 C64 1.7(3)
C60 C61 C63 O10 -179.36(17)
C60 C61 O11 C62 166.71(19)
C61 C63 C64 C65 -2.4(3)
C61 C63 O10 C62 12.88(19)
C63 C61 O11 C62 -12.1(2)
C63 C64 C65 C53 -178.71(16)
C63 C64 C65 C59 0.4(3)
C64 C63 O10 C62 -168.29(19)
C65 C53 C54 C55 -167.91(16)
C65 C53 C54 C57 -49.87(19)
C65 C53 N6 C52 23.3(3)
C65 C53 N6 N5 -159.44(16)
C65 C59 C60 C61 -2.8(3)
C66 C58 C59 C60 67.3(2)
C66 C58 C59 C65 -112.82(19)
C66 C67 C68 C69 -0.7(3)
C66 C67 C68 O14 178.84(17)
C67 C66 C71 C70 1.4(3)
C67 C68 C69 C70 1.0(3)
C67 C68 C69 O13 174.06(17)
C67 C68 O14 C74 -22.5(3)
C68 C69 C70 C71 -0.1(3)
C68 C69 C70 O12 176.51(17)
C68 C69 O13 C73 110.4(2)
C69 C68 O14 C74 157.05(18)
C69 C70 C71 C66 -1.1(3)
C69 C70 O12 C72 -178.50(17)
C70 C69 O13 C73 -76.6(2)
C71 C66 C67 C68 -0.5(3)
C71 C70 O12 C72 -2.1(3)
N4 C51 C52 N6 0.2(2)
N4 N5 N6 C52 0.2(2)
N4 N5 N6 C53 -177.55(16)
N6 C53 C54 C55 -46.2(2)
N6 C53 C54 C57 71.80(19)
N6 C53 C65 C59 -106.3(2)
N6 C53 C65 C64 72.8(2)
O8 C56 C57 C54 18.28(19)
O8 C56 C57 C58 143.11(16)
O9 C56 C57 C54 -165.3(2)
O9 C56 C57 C58 -40.5(3)
O9 C56 O8 C55 -174.39(17)
O10 C62 O11 C61 19.87(19)
O10 C63 C64 C65 178.94(17)
O11 C61 C63 C64 -179.40(17)
O11 C61 C63 O10 -0.5(2)
O11 C62 O10 C63 -20.18(19)
O12 C70 C71 C66 -177.35(18)
O13 C69 C70 C71 -173.11(17)
O13 C69 C70 O12 3.5(3)
O14 C68 C69 C70 -178.58(17)
O14 C68 C69 O13 -5.5(3)
Fe2 C41 C42 C43 -59.62(15)
Fe2 C41 C45 C44 59.23(15)
Fe2 C41 C51 C52 -61.5(3)
Fe2 C41 C51 N4 121.18(18)
Fe2 C42 C43 C44 -59.61(15)
Fe2 C43 C44 C45 -59.04(15)
Fe2 C44 C45 C41 -59.08(14)
Fe2 C46 C47 C48 59.33(15)
Fe2 C46 C50 C49 -59.17(15)
Fe2 C47 C48 C49 59.20(15)
Fe2 C48 C49 C50 59.31(15)
Fe2 C49 C50 C46 58.95(14)
